data_7047337
loop_
_publ_author_name
'Mart\'inez, Natalia P'
'Isaacs, Mauricio'
'Oliver, Allen G.'
'Ferraudi, G.'
'Lappin, A. Graham'
'Guerrero, Juan'

_publ_section_title
;
 Effects of non-covalent interactions on the electronic and
 electrochemical properties of Cu(i) biquinoline complexes.
;
_journal_issue 37
_journal_name_full 'Dalton transactions (Cambridge, England : 2003)'
_journal_page_first 13171
_journal_page_last 13179
_journal_paper_doi 10.1039/c8dt02722f
_journal_volume 47
_journal_year 2018
_chemical_formula_moiety 'C36 H24 Cu N4, C18 H12 N2, Cl O4'
_chemical_formula_sum 'C54 H36 Cl Cu N6 O4'
_chemical_formula_weight 931.88
_space_group_crystal_system monoclinic
_space_group_IT_number 13
_space_group_name_Hall '-P 2yac'
_space_group_name_H-M_alt 'P 1 2/n 1'
_symmetry_space_group_name_Hall '-P 2yac'
_symmetry_space_group_name_H-M 'P 1 2/n 1'
_atom_sites_solution_hydrogens geom
_atom_sites_solution_primary vecmap
_atom_sites_solution_secondary difmap
_audit_creation_method SHELXL-2014/7
_audit_update_record
;
2017-12-03 deposited with the CCDC.
2018-08-17 downloaded from the CCDC.
;
_cell_angle_alpha 90
_cell_angle_beta 97.732(2)
_cell_angle_gamma 90
_cell_formula_units_Z 2
_cell_length_a 13.7519(7)
_cell_length_b 10.7132(6)
_cell_length_c 14.1096(7)
_cell_measurement_reflns_used 6161
_cell_measurement_temperature 120(2)
_cell_measurement_theta_max 27.63
_cell_measurement_theta_min 2.22
_cell_volume 2059.82(19)
_computing_cell_refinement 'Bruker SAINT (Bruker, 2015)'
_computing_data_collection 'Bruker APEX-3 (Bruker, 2015)'
_computing_data_reduction 'Bruker SAINT (Bruker, 2015)'
_computing_molecular_graphics 'Bruker XP (Bruker, 2015)'
_computing_publication_material 'CIFTAB (Sheldrick, 2008)'
_computing_structure_refinement 'SHELXL-2014/7 (Sheldrick, 2015)'
_computing_structure_solution 'SHELXT-2014/2 (Sheldrick, 2015)'
_diffrn_ambient_temperature 120(2)
_diffrn_detector_area_resol_mean 8.33
_diffrn_measured_fraction_theta_full 1.000
_diffrn_measured_fraction_theta_max 0.997
_diffrn_measurement_device_type 'Bruker Kappa X8-APEX-II'
_diffrn_measurement_method 'combination of \w and \f-scans '
_diffrn_radiation_monochromator graphite
_diffrn_radiation_source 'fine-focus sealed tube'
_diffrn_radiation_type MoK\a
_diffrn_radiation_wavelength 0.71073
_diffrn_reflns_av_R_equivalents 0.0333
_diffrn_reflns_av_unetI/netI 0.0342
_diffrn_reflns_Laue_measured_fraction_full 1.000
_diffrn_reflns_Laue_measured_fraction_max 0.997
_diffrn_reflns_limit_h_max 18
_diffrn_reflns_limit_h_min -18
_diffrn_reflns_limit_k_max 14
_diffrn_reflns_limit_k_min -14
_diffrn_reflns_limit_l_max 18
_diffrn_reflns_limit_l_min -13
_diffrn_reflns_number 23184
_diffrn_reflns_point_group_measured_fraction_full 1.000
_diffrn_reflns_point_group_measured_fraction_max 0.997
_diffrn_reflns_theta_full 25.242
_diffrn_reflns_theta_max 28.372
_diffrn_reflns_theta_min 1.901
_exptl_absorpt_coefficient_mu 0.655
_exptl_absorpt_correction_T_max 0.9778
_exptl_absorpt_correction_T_min 0.9002
_exptl_absorpt_correction_type numerical
_exptl_absorpt_process_details 'SADABS (Krause et al., 2015)'
_exptl_crystal_colour red
_exptl_crystal_density_diffrn 1.502
_exptl_crystal_description block
_exptl_crystal_F_000 960
_exptl_crystal_size_max 0.238
_exptl_crystal_size_mid 0.142
_exptl_crystal_size_min 0.110
_refine_diff_density_max 0.637
_refine_diff_density_min -0.452
_refine_diff_density_rms 0.061
_refine_ls_extinction_method none
_refine_ls_goodness_of_fit_ref 1.019
_refine_ls_hydrogen_treatment constr
_refine_ls_matrix_type full
_refine_ls_number_parameters 299
_refine_ls_number_reflns 5155
_refine_ls_number_restraints 0
_refine_ls_restrained_S_all 1.019
_refine_ls_R_factor_all 0.0531
_refine_ls_R_factor_gt 0.0371
_refine_ls_shift/su_max 0.000
_refine_ls_shift/su_mean 0.000
_refine_ls_structure_factor_coef Fsqd
_refine_ls_weighting_details 'w=1/[\s^2^(Fo^2^)+(0.0431P)^2^+1.1302P] where P=(Fo^2^+2Fc^2^)/3'
_refine_ls_weighting_scheme calc
_refine_ls_wR_factor_gt 0.0862
_refine_ls_wR_factor_ref 0.0929
_reflns_Friedel_coverage 0.000
_reflns_number_gt 4156
_reflns_number_total 5155
_reflns_threshold_expression 'I > 2\s(I)'
_cod_data_source_file c8dt02722f2.cif
_cod_data_source_block nd1610
_cod_depositor_comments 'Adding full bibliography for 7047337--7047338.cif.'
_cod_database_code 7047337
_shelx_shelxl_version_number 2014/7
_shelx_space_group_comment
;
The symmetry employed for this shelxl refinement is uniquely defined
by the following loop, which should always be used as a source of
symmetry information in preference to the above space-group names.
They are only intended as comments.
;
_shelx_estimated_absorpt_t_min 0.860
_shelx_estimated_absorpt_t_max 0.931

loop_
_space_group_symop_operation_xyz
'x, y, z'
'-x+1/2, y, -z+1/2'
'-x, -y, -z'
'x-1/2, -y, z-1/2'

loop_
_atom_site_label
_atom_site_type_symbol
_atom_site_fract_x
_atom_site_fract_y
_atom_site_fract_z
_atom_site_U_iso_or_equiv
_atom_site_adp_type
_atom_site_occupancy
_atom_site_site_symmetry_order
_atom_site_calc_flag
_atom_site_refinement_flags_posn
_atom_site_refinement_flags_adp
_atom_site_refinement_flags_occupancy
Cu1 Cu 0.7500 0.64285(3) 0.2500 0.01772(9) Uani 1 2 d S T P
N1 N 0.61940(10) 0.56606(13) 0.21106(10) 0.0162(3) Uani 1 1 d . . .
N2 N 0.67314(10) 0.74178(13) 0.33462(10) 0.0168(3) Uani 1 1 d . . .
C1 C 0.59731(12) 0.47533(16) 0.14320(12) 0.0176(3) Uani 1 1 d . . .
C2 C 0.67221(13) 0.42927(17) 0.09410(13) 0.0202(4) Uani 1 1 d . . .
H2 H 0.7372 0.4604 0.1087 0.024 Uiso 1 1 calc R U .
C3 C 0.65154(14) 0.33981(17) 0.02542(13) 0.0230(4) Uani 1 1 d . . .
H3 H 0.7023 0.3092 -0.0077 0.028 Uiso 1 1 calc R U .
C4 C 0.55594(14) 0.29271(17) 0.00333(14) 0.0239(4) Uani 1 1 d . . .
H4 H 0.5426 0.2305 -0.0446 0.029 Uiso 1 1 calc R U .
C5 C 0.48218(13) 0.33544(17) 0.05010(13) 0.0225(4) Uani 1 1 d . . .
H5 H 0.4179 0.3022 0.0350 0.027 Uiso 1 1 calc R U .
C6 C 0.50052(12) 0.42887(16) 0.12083(13) 0.0187(4) Uani 1 1 d . . .
C7 C 0.42787(12) 0.47990(17) 0.17009(13) 0.0208(4) Uani 1 1 d . . .
H7 H 0.3622 0.4508 0.1568 0.025 Uiso 1 1 calc R U .
C8 C 0.45067(12) 0.57041(17) 0.23658(13) 0.0200(4) Uani 1 1 d . . .
H8 H 0.4013 0.6055 0.2695 0.024 Uiso 1 1 calc R U .
C9 C 0.54839(12) 0.61169(16) 0.25619(13) 0.0172(3) Uani 1 1 d . . .
C10 C 0.57908(12) 0.71024(16) 0.32739(13) 0.0173(3) Uani 1 1 d . . .
C11 C 0.51450(12) 0.76671(17) 0.38431(13) 0.0200(4) Uani 1 1 d . . .
H11 H 0.4473 0.7434 0.3773 0.024 Uiso 1 1 calc R U .
C12 C 0.54980(12) 0.85483(17) 0.44929(13) 0.0212(4) Uani 1 1 d . . .
H12 H 0.5073 0.8918 0.4892 0.025 Uiso 1 1 calc R U .
C13 C 0.64912(13) 0.89186(16) 0.45797(13) 0.0189(4) Uani 1 1 d . . .
C14 C 0.69128(13) 0.98230(17) 0.52388(13) 0.0227(4) Uani 1 1 d . . .
H14 H 0.6526 1.0201 0.5669 0.027 Uiso 1 1 calc R U .
C15 C 0.78707(13) 1.01555(17) 0.52605(14) 0.0243(4) Uani 1 1 d . . .
H15 H 0.8150 1.0762 0.5707 0.029 Uiso 1 1 calc R U .
C16 C 0.84463(13) 0.96059(18) 0.46260(14) 0.0253(4) Uani 1 1 d . . .
H16 H 0.9107 0.9868 0.4632 0.030 Uiso 1 1 calc R U .
C17 C 0.80745(13) 0.87036(17) 0.40029(14) 0.0219(4) Uani 1 1 d . . .
H17 H 0.8479 0.8321 0.3590 0.026 Uiso 1 1 calc R U .
C18 C 0.70862(12) 0.83380(16) 0.39723(12) 0.0174(3) Uani 1 1 d . . .
N3 N 0.44403(11) 0.60789(14) 0.57194(11) 0.0221(3) Uani 1 1 d . . .
C19 C 0.46903(13) 0.70194(17) 0.63588(13) 0.0221(4) Uani 1 1 d . . .
C20 C 0.39343(14) 0.76681(18) 0.67270(14) 0.0260(4) Uani 1 1 d . . .
H20 H 0.3271 0.7425 0.6547 0.031 Uiso 1 1 calc R U .
C21 C 0.41463(15) 0.86431(19) 0.73404(15) 0.0297(4) Uani 1 1 d . . .
H21 H 0.3630 0.9072 0.7587 0.036 Uiso 1 1 calc R U .
C22 C 0.51252(15) 0.90179(19) 0.76101(15) 0.0298(4) Uani 1 1 d . . .
H22 H 0.5265 0.9707 0.8030 0.036 Uiso 1 1 calc R U .
C23 C 0.58687(14) 0.84019(18) 0.72750(14) 0.0268(4) Uani 1 1 d . . .
H23 H 0.6527 0.8660 0.7467 0.032 Uiso 1 1 calc R U .
C24 C 0.56788(13) 0.73817(18) 0.66450(13) 0.0236(4) Uani 1 1 d . . .
C25 C 0.64109(14) 0.67009(18) 0.62662(15) 0.0258(4) Uani 1 1 d . . .
H25 H 0.7083 0.6901 0.6451 0.031 Uiso 1 1 calc R U .
C26 C 0.61603(13) 0.57558(18) 0.56360(14) 0.0254(4) Uani 1 1 d . . .
H26 H 0.6651 0.5284 0.5383 0.030 Uiso 1 1 calc R U .
C27 C 0.51507(13) 0.54903(17) 0.53643(13) 0.0224(4) Uani 1 1 d . . .
Cl1 Cl 0.2500 0.79709(6) 0.2500 0.02928(16) Uani 1 2 d S T P
O1 O 0.23009(9) 0.72132(14) 0.16666(9) 0.0278(3) Uani 1 1 d . . .
O2 O 0.33355(19) 0.8718(2) 0.24318(16) 0.1049(11) Uani 1 1 d . . .

loop_
_atom_site_aniso_label
_atom_site_aniso_U_11
_atom_site_aniso_U_22
_atom_site_aniso_U_33
_atom_site_aniso_U_23
_atom_site_aniso_U_13
_atom_site_aniso_U_12
Cu1 0.01009(14) 0.02006(16) 0.02373(17) 0.000 0.00494(11) 0.000
N1 0.0134(6) 0.0156(7) 0.0200(7) 0.0004(6) 0.0037(6) 0.0020(5)
N2 0.0126(6) 0.0160(7) 0.0217(7) 0.0000(6) 0.0022(6) -0.0007(5)
C1 0.0167(8) 0.0157(8) 0.0202(9) 0.0022(7) 0.0016(7) 0.0009(6)
C2 0.0163(8) 0.0204(9) 0.0241(9) 0.0020(7) 0.0035(7) 0.0023(7)
C3 0.0255(9) 0.0213(9) 0.0233(9) -0.0005(7) 0.0066(8) 0.0062(7)
C4 0.0283(10) 0.0183(9) 0.0247(9) -0.0031(7) 0.0017(8) 0.0012(7)
C5 0.0212(9) 0.0200(9) 0.0253(9) -0.0004(7) 0.0000(7) -0.0018(7)
C6 0.0173(8) 0.0159(8) 0.0225(9) 0.0018(7) 0.0016(7) -0.0004(7)
C7 0.0135(8) 0.0209(9) 0.0279(10) 0.0006(7) 0.0019(7) -0.0020(7)
C8 0.0126(8) 0.0207(9) 0.0274(9) -0.0019(7) 0.0053(7) -0.0005(7)
C9 0.0135(8) 0.0158(8) 0.0224(9) 0.0013(7) 0.0034(7) 0.0007(6)
C10 0.0130(7) 0.0161(8) 0.0228(9) 0.0005(7) 0.0026(7) 0.0009(6)
C11 0.0118(7) 0.0209(9) 0.0280(9) -0.0016(7) 0.0049(7) 0.0004(7)
C12 0.0168(8) 0.0213(9) 0.0266(9) -0.0006(8) 0.0068(7) 0.0036(7)
C13 0.0188(8) 0.0157(8) 0.0221(9) 0.0016(7) 0.0024(7) 0.0011(7)
C14 0.0233(9) 0.0212(9) 0.0235(9) -0.0015(7) 0.0037(7) 0.0006(7)
C15 0.0245(9) 0.0213(9) 0.0259(10) -0.0032(8) -0.0009(8) -0.0040(7)
C16 0.0170(8) 0.0270(10) 0.0314(10) -0.0010(8) 0.0013(8) -0.0057(7)
C17 0.0158(8) 0.0242(9) 0.0263(9) -0.0004(8) 0.0045(7) -0.0002(7)
C18 0.0166(8) 0.0165(8) 0.0186(8) 0.0027(7) 0.0007(7) 0.0001(6)
N3 0.0200(7) 0.0216(8) 0.0249(8) 0.0005(6) 0.0044(6) -0.0030(6)
C19 0.0216(9) 0.0205(9) 0.0246(10) 0.0018(7) 0.0047(7) -0.0039(7)
C20 0.0203(9) 0.0269(10) 0.0311(10) -0.0002(8) 0.0043(8) -0.0031(8)
C21 0.0281(10) 0.0265(10) 0.0354(11) -0.0043(9) 0.0074(9) 0.0002(8)
C22 0.0327(11) 0.0261(10) 0.0304(11) -0.0062(8) 0.0036(9) -0.0063(8)
C23 0.0233(9) 0.0266(10) 0.0302(10) 0.0000(8) 0.0027(8) -0.0064(8)
C24 0.0228(9) 0.0231(9) 0.0251(9) 0.0024(8) 0.0038(8) -0.0041(7)
C25 0.0188(9) 0.0269(10) 0.0315(10) 0.0007(8) 0.0025(8) -0.0052(7)
C26 0.0199(9) 0.0249(10) 0.0321(10) -0.0009(8) 0.0060(8) -0.0024(8)
C27 0.0207(9) 0.0209(9) 0.0262(9) 0.0014(8) 0.0052(7) -0.0024(7)
Cl1 0.0361(4) 0.0199(3) 0.0271(3) 0.000 -0.0129(3) 0.000
O1 0.0206(6) 0.0419(8) 0.0217(7) -0.0082(6) 0.0054(5) -0.0030(6)
O2 0.127(2) 0.0973(17) 0.0693(14) 0.0594(13) -0.0645(14) -0.0959(16)

loop_
_atom_type_symbol
_atom_type_description
_atom_type_scat_dispersion_real
_atom_type_scat_dispersion_imag
_atom_type_scat_source
C C 0.0033 0.0016 'International Tables Vol C Tables 4.2.6.8 and 6.1.1.4'
H H 0.0000 0.0000 'International Tables Vol C Tables 4.2.6.8 and 6.1.1.4'
N N 0.0061 0.0033 'International Tables Vol C Tables 4.2.6.8 and 6.1.1.4'
O O 0.0106 0.0060 'International Tables Vol C Tables 4.2.6.8 and 6.1.1.4'
Cl Cl 0.1484 0.1585 'International Tables Vol C Tables 4.2.6.8 and 6.1.1.4'
Cu Cu 0.3201 1.2651 'International Tables Vol C Tables 4.2.6.8 and 6.1.1.4'

loop_
_geom_angle_atom_site_label_1
_geom_angle_atom_site_label_2
_geom_angle_atom_site_label_3
_geom_angle
_geom_angle_site_symmetry_1
_geom_angle_site_symmetry_3
N1 Cu1 N1 131.02(8) 2_655 .
N1 Cu1 N2 125.82(6) 2_655 .
N1 Cu1 N2 81.59(6) . .
N1 Cu1 N2 81.59(6) 2_655 2_655
N1 Cu1 N2 125.82(6) . 2_655
N2 Cu1 N2 116.05(8) . 2_655
C9 N1 C1 119.21(14) . .
C9 N1 Cu1 114.26(11) . .
C1 N1 Cu1 126.52(11) . .
C10 N2 C18 119.46(15) . .
C10 N2 Cu1 114.00(11) . .
C18 N2 Cu1 126.53(11) . .
N1 C1 C2 119.04(15) . .
N1 C1 C6 121.24(15) . .
C2 C1 C6 119.72(16) . .
C3 C2 C1 119.98(16) . .
C3 C2 H2 120.0 . .
C1 C2 H2 120.0 . .
C2 C3 C4 120.62(17) . .
C2 C3 H3 119.7 . .
C4 C3 H3 119.7 . .
C5 C4 C3 120.54(17) . .
C5 C4 H4 119.7 . .
C3 C4 H4 119.7 . .
C4 C5 C6 120.46(17) . .
C4 C5 H5 119.8 . .
C6 C5 H5 119.8 . .
C7 C6 C5 123.72(16) . .
C7 C6 C1 117.61(16) . .
C5 C6 C1 118.67(16) . .
C8 C7 C6 120.51(16) . .
C8 C7 H7 119.7 . .
C6 C7 H7 119.7 . .
C7 C8 C9 119.12(16) . .
C7 C8 H8 120.4 . .
C9 C8 H8 120.4 . .
N1 C9 C8 122.31(16) . .
N1 C9 C10 115.28(14) . .
C8 C9 C10 122.40(15) . .
N2 C10 C11 121.90(16) . .
N2 C10 C9 114.83(15) . .
C11 C10 C9 123.27(15) . .
C12 C11 C10 119.12(16) . .
C12 C11 H11 120.4 . .
C10 C11 H11 120.4 . .
C11 C12 C13 120.47(16) . .
C11 C12 H12 119.8 . .
C13 C12 H12 119.8 . .
C18 C13 C12 117.27(16) . .
C18 C13 C14 118.92(16) . .
C12 C13 C14 123.81(16) . .
C15 C14 C13 120.31(17) . .
C15 C14 H14 119.8 . .
C13 C14 H14 119.8 . .
C14 C15 C16 120.24(17) . .
C14 C15 H15 119.9 . .
C16 C15 H15 119.9 . .
C17 C16 C15 121.07(17) . .
C17 C16 H16 119.5 . .
C15 C16 H16 119.5 . .
C16 C17 C18 119.64(17) . .
C16 C17 H17 120.2 . .
C18 C17 H17 120.2 . .
N2 C18 C13 121.70(15) . .
N2 C18 C17 118.57(16) . .
C13 C18 C17 119.73(16) . .
C27 N3 C19 118.10(15) . .
N3 C19 C20 118.40(16) . .
N3 C19 C24 122.44(17) . .
C20 C19 C24 119.14(17) . .
C21 C20 C19 120.50(18) . .
C21 C20 H20 119.7 . .
C19 C20 H20 119.7 . .
C20 C21 C22 120.37(19) . .
C20 C21 H21 119.8 . .
C22 C21 H21 119.8 . .
C23 C22 C21 120.41(19) . .
C23 C22 H22 119.8 . .
C21 C22 H22 119.8 . .
C22 C23 C24 120.86(18) . .
C22 C23 H23 119.6 . .
C24 C23 H23 119.6 . .
C25 C24 C23 124.07(17) . .
C25 C24 C19 117.23(17) . .
C23 C24 C19 118.70(17) . .
C26 C25 C24 120.20(17) . .
C26 C25 H25 119.9 . .
C24 C25 H25 119.9 . .
C25 C26 C27 118.58(18) . .
C25 C26 H26 120.7 . .
C27 C26 H26 120.7 . .
N3 C27 C26 123.38(17) . .
N3 C27 C27 116.7(2) . 3_666
C26 C27 C27 120.0(2) . 3_666
O2 Cl1 O2 111.0(3) 2 .
O2 Cl1 O1 109.51(13) 2 2
O2 Cl1 O1 108.13(9) . 2
O2 Cl1 O1 108.13(9) 2 .
O2 Cl1 O1 109.51(13) . .
O1 Cl1 O1 110.54(12) 2 .

loop_
_geom_bond_atom_site_label_1
_geom_bond_atom_site_label_2
_geom_bond_distance
_geom_bond_site_symmetry_2
Cu1 N1 1.9847(14) 2_655
Cu1 N1 1.9847(14) .
Cu1 N2 2.0013(14) .
Cu1 N2 2.0013(14) 2_655
N1 C9 1.329(2) .
N1 C1 1.370(2) .
N2 C10 1.327(2) .
N2 C18 1.369(2) .
C1 C2 1.406(2) .
C1 C6 1.416(2) .
C2 C3 1.365(3) .
C2 H2 0.9500 .
C3 C4 1.404(3) .
C3 H3 0.9500 .
C4 C5 1.362(3) .
C4 H4 0.9500 .
C5 C6 1.412(3) .
C5 H5 0.9500 .
C6 C7 1.402(2) .
C7 C8 1.356(3) .
C7 H7 0.9500 .
C8 C9 1.406(2) .
C8 H8 0.9500 .
C9 C10 1.479(2) .
C10 C11 1.411(2) .
C11 C12 1.359(3) .
C11 H11 0.9500 .
C12 C13 1.412(2) .
C12 H12 0.9500 .
C13 C18 1.407(2) .
C13 C14 1.412(3) .
C14 C15 1.361(3) .
C14 H14 0.9500 .
C15 C16 1.402(3) .
C15 H15 0.9500 .
C16 C17 1.359(3) .
C16 H16 0.9500 .
C17 C18 1.410(2) .
C17 H17 0.9500 .
N3 C27 1.317(2) .
N3 C19 1.365(2) .
C19 C20 1.407(3) .
C19 C24 1.419(2) .
C20 C21 1.363(3) .
C20 H20 0.9500 .
C21 C22 1.407(3) .
C21 H21 0.9500 .
C22 C23 1.355(3) .
C22 H22 0.9500 .
C23 C24 1.411(3) .
C23 H23 0.9500 .
C24 C25 1.406(3) .
C25 C26 1.361(3) .
C25 H25 0.9500 .
C26 C27 1.419(3) .
C26 H26 0.9500 .
C27 C27 1.489(4) 3_666
Cl1 O2 1.4144(19) 2
Cl1 O2 1.4145(19) .
Cl1 O1 1.4248(13) 2
Cl1 O1 1.4248(13) .

loop_
_geom_torsion_atom_site_label_1
_geom_torsion_atom_site_label_2
_geom_torsion_atom_site_label_3
_geom_torsion_atom_site_label_4
_geom_torsion
_geom_torsion_site_symmetry_4
C9 N1 C1 C2 178.59(16) .
Cu1 N1 C1 C2 -0.2(2) .
C9 N1 C1 C6 -0.4(2) .
Cu1 N1 C1 C6 -179.21(12) .
N1 C1 C2 C3 -179.26(16) .
C6 C1 C2 C3 -0.2(3) .
C1 C2 C3 C4 -0.2(3) .
C2 C3 C4 C5 0.0(3) .
C3 C4 C5 C6 0.7(3) .
C4 C5 C6 C7 178.18(18) .
C4 C5 C6 C1 -1.1(3) .
N1 C1 C6 C7 0.5(3) .
C2 C1 C6 C7 -178.47(16) .
N1 C1 C6 C5 179.90(16) .
C2 C1 C6 C5 0.9(3) .
C5 C6 C7 C8 -179.35(17) .
C1 C6 C7 C8 0.0(3) .
C6 C7 C8 C9 -0.6(3) .
C1 N1 C9 C8 -0.2(3) .
Cu1 N1 C9 C8 178.70(13) .
C1 N1 C9 C10 -179.34(14) .
Cu1 N1 C9 C10 -0.41(19) .
C7 C8 C9 N1 0.7(3) .
C7 C8 C9 C10 179.79(16) .
C18 N2 C10 C11 -1.6(3) .
Cu1 N2 C10 C11 177.53(13) .
C18 N2 C10 C9 178.80(14) .
Cu1 N2 C10 C9 -2.03(19) .
N1 C9 C10 N2 1.6(2) .
C8 C9 C10 N2 -177.47(16) .
N1 C9 C10 C11 -177.92(16) .
C8 C9 C10 C11 3.0(3) .
N2 C10 C11 C12 -0.8(3) .
C9 C10 C11 C12 178.68(16) .
C10 C11 C12 C13 1.7(3) .
C11 C12 C13 C18 -0.1(3) .
C11 C12 C13 C14 -179.76(18) .
C18 C13 C14 C15 2.2(3) .
C12 C13 C14 C15 -178.13(17) .
C13 C14 C15 C16 0.2(3) .
C14 C15 C16 C17 -2.4(3) .
C15 C16 C17 C18 1.9(3) .
C10 N2 C18 C13 3.3(2) .
Cu1 N2 C18 C13 -175.77(12) .
C10 N2 C18 C17 -176.78(16) .
Cu1 N2 C18 C17 4.2(2) .
C12 C13 C18 N2 -2.4(3) .
C14 C13 C18 N2 177.25(16) .
C12 C13 C18 C17 177.68(16) .
C14 C13 C18 C17 -2.7(3) .
C16 C17 C18 N2 -179.30(17) .
C16 C17 C18 C13 0.6(3) .
C27 N3 C19 C20 178.80(17) .
C27 N3 C19 C24 0.3(3) .
N3 C19 C20 C21 -177.62(18) .
C24 C19 C20 C21 0.9(3) .
C19 C20 C21 C22 0.3(3) .
C20 C21 C22 C23 -1.0(3) .
C21 C22 C23 C24 0.5(3) .
C22 C23 C24 C25 179.80(19) .
C22 C23 C24 C19 0.7(3) .
N3 C19 C24 C25 -2.1(3) .
C20 C19 C24 C25 179.44(18) .
N3 C19 C24 C23 177.07(17) .
C20 C19 C24 C23 -1.4(3) .
C23 C24 C25 C26 -177.70(19) .
C19 C24 C25 C26 1.4(3) .
C24 C25 C26 C27 0.9(3) .
C19 N3 C27 C26 2.2(3) .
C19 N3 C27 C27 -177.26(19) 3_666
C25 C26 C27 N3 -2.8(3) .
C25 C26 C27 C27 176.6(2) 3_666
